data_7123867
loop_
_publ_author_name
'Chen, Xiao'
'Simler, Thomas'
'Yadav, Ravi'
'Gamer, Michael T.'
'K\"oppe, Ralf'
'Roesky, Peter W.'

_publ_section_title
;
 Reaction of an arsinoamide with chloro tetrylenes: substitution and As--N
 bond insertion
;
_journal_name_full 'Chemical Communications'
_journal_paper_doi 10.1039/C9CC04530A
_journal_year 2019
_chemical_formula_moiety 'C39 H50 As N3 Si'
_chemical_formula_sum 'C39 H50 As N3 Si'
_chemical_formula_weight 663.83
_space_group_crystal_system monoclinic
_space_group_IT_number 14
_space_group_name_Hall '-P 2ybc'
_space_group_name_H-M_alt 'P 1 21/c 1'
_symmetry_space_group_name_Hall '-P 2ybc'
_symmetry_space_group_name_H-M 'P 1 21/c 1'
_atom_sites_solution_hydrogens geom
_audit_creation_date 2019-03-11
_audit_creation_method
;
Olex2 1.2
(compiled 2018.05.29 svn.r3508 for OlexSys, GUI svn.r5506)
;
_audit_update_record
;
2019-06-12 deposited with the CCDC.    2019-07-05 downloaded from the CCDC.
;
_cell_angle_alpha 90
_cell_angle_beta 116.297(2)
_cell_angle_gamma 90
_cell_formula_units_Z 4
_cell_length_a 16.8814(4)
_cell_length_b 12.7921(3)
_cell_length_c 18.4683(5)
_cell_measurement_reflns_used 34165
_cell_measurement_temperature 150
_cell_measurement_theta_max 29.64
_cell_measurement_theta_min 2.01
_cell_volume 3575.46(17)
_computing_cell_refinement
;
X-Area Recipe 1.33.0.0 (STOE, 2015)
PLATON (A.L.Spek, 2009)
;
_computing_data_collection 'STOE X-AREA'
_computing_data_reduction
;
X-Area Integrate 1.73.1.0 (STOE, 2018)
PLATON (A.L.Spek, 2009)
;
_computing_molecular_graphics 'Diamond 4, Olex2 (Dolomanov et al., 2009)'
_computing_publication_material
;
STOE & Cie GmbH, X-Area, software package for collecting single-crystal or
multi-domain crystal data on STOE area-detector diffractometers, for image 
processing, for the correction and scaling of reflection intensities and 
for outlier rejection, version 1.84, Darmstadt 2018
MS Word (Microsoft)
Olex2 (Dolomanov et al., 2009)
;
_computing_structure_refinement 'SHELXL-2018/3 (Sheldrick, 2015)'
_computing_structure_solution 'SHELXS-2018/3 (Sheldrick, 2015)'
_diffrn_ambient_temperature 150
_diffrn_detector 'image plate (34cm diameter)'
_diffrn_detector_area_resol_mean 6.67
_diffrn_detector_type 'STOE Imaging Plate'
_diffrn_measured_fraction_theta_full 1.000
_diffrn_measured_fraction_theta_max 0.992
_diffrn_measurement_details
;
 235 frames, detector distance = 100 mm
;
_diffrn_measurement_device '2-circle diffractometer'
_diffrn_measurement_device_type 'STOE IPDS II'
_diffrn_measurement_method 'rotation method, \w scans'
_diffrn_radiation_collimation '0.5 mm diameter, multiple pinhole'
_diffrn_radiation_monochromator 'plane graphite'
_diffrn_radiation_polarisn_norm 0
_diffrn_radiation_probe x-ray
_diffrn_radiation_type MoK\a
_diffrn_radiation_wavelength 0.71073
_diffrn_reflns_av_R_equivalents 0.0350
_diffrn_reflns_av_unetI/netI 0.0365
_diffrn_reflns_Laue_measured_fraction_full 1.000
_diffrn_reflns_Laue_measured_fraction_max 0.992
_diffrn_reflns_limit_h_max 23
_diffrn_reflns_limit_h_min -23
_diffrn_reflns_limit_k_max 15
_diffrn_reflns_limit_k_min -17
_diffrn_reflns_limit_l_max 25
_diffrn_reflns_limit_l_min -23
_diffrn_reflns_number 28628
_diffrn_reflns_point_group_measured_fraction_full 1.000
_diffrn_reflns_point_group_measured_fraction_max 0.992
_diffrn_reflns_theta_full 26.000
_diffrn_reflns_theta_max 29.228
_diffrn_reflns_theta_min 2.012
_diffrn_source 'sealed tube, 12x0.4mm long-fine focus'
_diffrn_source_current 40mA
_diffrn_source_power 2kW
_diffrn_source_voltage 50kV
_exptl_absorpt_coefficient_mu 1.015
_exptl_absorpt_correction_T_max 0.7781
_exptl_absorpt_correction_T_min 0.4204
_exptl_absorpt_correction_type multi-scan
_exptl_absorpt_process_details
;
STOE X-Red32, absorption correction by Gaussian integration, analogous to
P. Coppens published in F. R. Ahmed (Editor), "Crystallographic Computing",
Munksgaard, Copenhagen (1970), 255 - 270.
Afterwards scaling of reflection intensities was performed within STOE LANA.
J. Koziskova, F. Hahn, J. Richter, J. Kozisek, "Comparison of different 
absorption corrections on the model structure of tetrakis(\m~2~-acetato)-
diaqua-di-copper(II)", Acta Chimica Slovaca, vol.9, no.2, 2016, pp. 136-140. 
;
_exptl_crystal_colour yellow
_exptl_crystal_colour_primary yellow
_exptl_crystal_density_diffrn 1.233
_exptl_crystal_description irregular
_exptl_crystal_F_000 1408
_exptl_crystal_size_max 0.393
_exptl_crystal_size_mid 0.324
_exptl_crystal_size_min 0.213
_refine_diff_density_max 0.906
_refine_diff_density_min -0.433
_refine_diff_density_rms 0.075
_refine_ls_extinction_method none
_refine_ls_goodness_of_fit_ref 1.014
_refine_ls_hydrogen_treatment constr
_refine_ls_matrix_type full
_refine_ls_number_parameters 409
_refine_ls_number_reflns 9644
_refine_ls_number_restraints 0
_refine_ls_restrained_S_all 1.014
_refine_ls_R_factor_all 0.0612
_refine_ls_R_factor_gt 0.0432
_refine_ls_shift/su_max 0.001
_refine_ls_shift/su_mean 0.000
_refine_ls_structure_factor_coef Fsqd
_refine_ls_weighting_details 'w=1/[\s^2^(Fo^2^)+(0.0819P)^2^+0.1514P] where P=(Fo^2^+2Fc^2^)/3'
_refine_ls_weighting_scheme calc
_refine_ls_wR_factor_gt 0.1126
_refine_ls_wR_factor_ref 0.1222
_reflns_Friedel_coverage 0.000
_reflns_number_gt 7412
_reflns_number_total 9644
_reflns_threshold_expression 'I > 2\s(I)'
_cod_data_source_file c9cc04530a2.cif
_cod_data_source_block xcd310
_cod_original_cell_volume 3575.46(16)
_cod_database_code 7123867
_shelx_shelxl_version_number 2018/3
_shelx_space_group_comment
;
The symmetry employed for this shelxl refinement is uniquely defined
by the following loop, which should always be used as a source of
symmetry information in preference to the above space-group names.
They are only intended as comments.
;
_shelx_estimated_absorpt_t_max 0.813
_shelx_estimated_absorpt_t_min 0.691
_olex2_refinement_description
;
1. Fixed Uiso
 At 1.2 times of:
  All C(H) groups
 At 1.5 times of:
  All C(H,H,H) groups
2.a Aromatic/amide H refined with riding coordinates:
 C3(H3), C5(H5), C12(H12), C14(H14), C21(H21), C22(H22), C23(H23), C24(H24),
 C25(H25), C35(H35), C36(H36), C37(H37), C38(H38), C39(H39)
2.b Idealised Me refined as rotating group:
 C7(H7A,H7B,H7C), C8(H8A,H8B,H8C), C9(H9A,H9B,H9C), C16(H16A,H16B,H16C),
 C17(H17A,H17B,H17C), C18(H18A,H18B,H18C), C27(H27A,H27B,H27C), C28(H28A,H28B,
 H28C), C29(H29A,H29B,H29C), C31(H31A,H31B,H31C), C32(H32A,H32B,H32C), C33(H33A,
 H33B,H33C)
;
_olex2_submission_special_instructions 'No special instructions were received'

loop_
_space_group_symop_operation_xyz
'x, y, z'
'-x, y+1/2, -z+1/2'
'-x, -y, -z'
'x, -y-1/2, z-1/2'

loop_
_atom_site_label
_atom_site_type_symbol
_atom_site_fract_x
_atom_site_fract_y
_atom_site_fract_z
_atom_site_U_iso_or_equiv
_atom_site_adp_type
_atom_site_occupancy
_atom_site_site_symmetry_order
_atom_site_calc_flag
_atom_site_refinement_flags_posn
As As 0.68248(2) 0.64498(2) 0.34231(2) 0.02755(7) Uani 1 1 d .
Si Si 0.79785(4) 0.67521(4) 0.30280(3) 0.02748(12) Uani 1 1 d .
N1 N 0.85063(11) 0.78954(13) 0.36636(10) 0.0279(3) Uani 1 1 d .
N2 N 0.75238(11) 0.79352(14) 0.24261(10) 0.0310(3) Uani 1 1 d .
N3 N 0.85813(14) 0.60145(16) 0.28057(12) 0.0430(4) Uani 1 1 d .
C1 C 0.68880(13) 0.51887(15) 0.40781(11) 0.0285(4) Uani 1 1 d .
C2 C 0.75897(14) 0.44883(16) 0.44485(12) 0.0323(4) Uani 1 1 d .
C3 C 0.75433(16) 0.37231(17) 0.49741(13) 0.0372(5) Uani 1 1 d .
H3 H 0.802671 0.325692 0.522807 0.045 Uiso 1 1 calc R
C4 C 0.68274(16) 0.36217(17) 0.51357(13) 0.0372(5) Uani 1 1 d .
C5 C 0.61219(15) 0.42968(17) 0.47379(12) 0.0346(4) Uani 1 1 d .
H5 H 0.560533 0.421320 0.481517 0.041 Uiso 1 1 calc R
C6 C 0.61410(13) 0.50896(16) 0.42315(11) 0.0304(4) Uani 1 1 d .
C7 C 0.53574(14) 0.58205(19) 0.38839(13) 0.0375(5) Uani 1 1 d .
H7A H 0.556564 0.654588 0.397020 0.056 Uiso 1 1 calc GR
H7B H 0.497824 0.570072 0.415241 0.056 Uiso 1 1 calc GR
H7C H 0.502015 0.568886 0.330357 0.056 Uiso 1 1 calc GR
C8 C 0.6787(2) 0.2824(2) 0.57208(16) 0.0514(6) Uani 1 1 d .
H8A H 0.729927 0.235794 0.589520 0.077 Uiso 1 1 calc GR
H8B H 0.624300 0.241355 0.545513 0.077 Uiso 1 1 calc GR
H8C H 0.679228 0.318271 0.619179 0.077 Uiso 1 1 calc GR
C9 C 0.84139(14) 0.44835(18) 0.43226(14) 0.0378(5) Uani 1 1 d .
H9A H 0.831306 0.489925 0.384382 0.057 Uiso 1 1 calc GR
H9B H 0.855894 0.376320 0.424519 0.057 Uiso 1 1 calc GR
H9C H 0.890516 0.478492 0.479716 0.057 Uiso 1 1 calc GR
C10 C 0.58562(12) 0.60228(16) 0.23762(11) 0.0281(4) Uani 1 1 d .
C11 C 0.58545(13) 0.50686(16) 0.19928(12) 0.0305(4) Uani 1 1 d .
C12 C 0.51132(15) 0.48047(18) 0.12864(13) 0.0365(4) Uani 1 1 d .
H12 H 0.510885 0.415705 0.103294 0.044 Uiso 1 1 calc R
C13 C 0.43806(14) 0.5451(2) 0.09381(13) 0.0399(5) Uani 1 1 d .
C14 C 0.44075(15) 0.64062(19) 0.13092(13) 0.0378(5) Uani 1 1 d .
H14 H 0.391786 0.686724 0.107095 0.045 Uiso 1 1 calc R
C15 C 0.51297(14) 0.67056(17) 0.20181(12) 0.0319(4) Uani 1 1 d .
C16 C 0.50880(15) 0.77559(18) 0.23763(14) 0.0399(5) Uani 1 1 d .
H16A H 0.491919 0.765617 0.281554 0.060 Uiso 1 1 calc GR
H16B H 0.464911 0.819858 0.195734 0.060 Uiso 1 1 calc GR
H16C H 0.566871 0.809317 0.258801 0.060 Uiso 1 1 calc GR
C17 C 0.35831(17) 0.5125(2) 0.01769(15) 0.0553(7) Uani 1 1 d .
H17A H 0.374059 0.510188 -0.027375 0.083 Uiso 1 1 calc GR
H17B H 0.310512 0.563110 0.005655 0.083 Uiso 1 1 calc GR
H17C H 0.338676 0.443137 0.025461 0.083 Uiso 1 1 calc GR
C18 C 0.66227(14) 0.43214(17) 0.23069(13) 0.0362(4) Uani 1 1 d .
H18A H 0.715264 0.468038 0.234511 0.054 Uiso 1 1 calc GR
H18B H 0.649034 0.372618 0.193733 0.054 Uiso 1 1 calc GR
H18C H 0.672521 0.407101 0.284286 0.054 Uiso 1 1 calc GR
C19 C 0.80349(13) 0.85411(15) 0.30555(12) 0.0289(4) Uani 1 1 d .
C20 C 0.80827(14) 0.97021(16) 0.30649(12) 0.0326(4) Uani 1 1 d .
C21 C 0.74410(16) 1.03098(19) 0.31384(15) 0.0435(5) Uani 1 1 d .
H21 H 0.697050 0.998880 0.320580 0.052 Uiso 1 1 calc R
C22 C 0.7493(2) 1.1394(2) 0.31124(17) 0.0508(6) Uani 1 1 d .
H22 H 0.706160 1.181369 0.317208 0.061 Uiso 1 1 calc R
C23 C 0.81637(19) 1.18638(19) 0.30013(15) 0.0498(6) Uani 1 1 d .
H23 H 0.818825 1.260402 0.297517 0.060 Uiso 1 1 calc R
C24 C 0.88000(18) 1.12595(18) 0.29279(15) 0.0451(6) Uani 1 1 d .
H24 H 0.926300 1.158571 0.285156 0.054 Uiso 1 1 calc R
C25 C 0.87691(15) 1.01783(17) 0.29648(13) 0.0377(5) Uani 1 1 d .
H25 H 0.921394 0.976496 0.292191 0.045 Uiso 1 1 calc R
C26 C 0.90644(13) 0.81062(16) 0.45334(11) 0.0305(4) Uani 1 1 d .
C27 C 0.85929(18) 0.8805(2) 0.48900(15) 0.0469(6) Uani 1 1 d .
H27A H 0.850582 0.950113 0.464519 0.070 Uiso 1 1 calc GR
H27B H 0.895237 0.886262 0.547515 0.070 Uiso 1 1 calc GR
H27C H 0.801788 0.849945 0.477867 0.070 Uiso 1 1 calc GR
C28 C 0.99458(16) 0.8576(2) 0.46557(15) 0.0456(6) Uani 1 1 d .
H28A H 1.033172 0.865148 0.523486 0.068 Uiso 1 1 calc GR
H28B H 0.984419 0.926388 0.439608 0.068 Uiso 1 1 calc GR
H28C H 1.022765 0.811484 0.441462 0.068 Uiso 1 1 calc GR
C29 C 0.92452(16) 0.70414(19) 0.49488(13) 0.0425(5) Uani 1 1 d .
H29A H 0.869187 0.674905 0.491168 0.064 Uiso 1 1 calc GR
H29B H 0.966763 0.712241 0.551806 0.064 Uiso 1 1 calc GR
H29C H 0.949212 0.656915 0.468322 0.064 Uiso 1 1 calc GR
C30 C 0.70916(14) 0.81926(18) 0.15463(12) 0.0343(4) Uani 1 1 d .
C31 C 0.64209(19) 0.9070(2) 0.13594(15) 0.0545(7) Uani 1 1 d .
H31A H 0.603083 0.891593 0.161134 0.082 Uiso 1 1 calc GR
H31B H 0.606884 0.912853 0.077338 0.082 Uiso 1 1 calc GR
H31C H 0.673110 0.973018 0.157324 0.082 Uiso 1 1 calc GR
C32 C 0.77826(18) 0.8462(3) 0.12643(15) 0.0558(7) Uani 1 1 d .
H32A H 0.806819 0.912315 0.150993 0.084 Uiso 1 1 calc GR
H32B H 0.750022 0.853123 0.067482 0.084 Uiso 1 1 calc GR
H32C H 0.822689 0.790509 0.142535 0.084 Uiso 1 1 calc GR
C33 C 0.65944(18) 0.7211(2) 0.11043(13) 0.0483(6) Uani 1 1 d .
H33A H 0.700406 0.661816 0.125295 0.072 Uiso 1 1 calc GR
H33B H 0.634138 0.732542 0.051984 0.072 Uiso 1 1 calc GR
H33C H 0.611923 0.706041 0.125694 0.072 Uiso 1 1 calc GR
C34 C 0.88786(13) 0.51650(16) 0.25663(12) 0.0306(4) Uani 1 1 d .
C35 C 0.95673(15) 0.4530(2) 0.31058(14) 0.0408(5) Uani 1 1 d .
H35 H 0.984590 0.470008 0.366417 0.049 Uiso 1 1 calc R
C36 C 0.98488(16) 0.36476(19) 0.28313(16) 0.0439(6) Uani 1 1 d .
H36 H 1.030456 0.322071 0.320996 0.053 Uiso 1 1 calc R
C37 C 0.94821(19) 0.3391(2) 0.20333(18) 0.0486(6) Uani 1 1 d .
H37 H 0.968007 0.279245 0.185555 0.058 Uiso 1 1 calc R
C38 C 0.88261(17) 0.4006(2) 0.14927(16) 0.0481(6) Uani 1 1 d .
H38 H 0.857317 0.383793 0.093407 0.058 Uiso 1 1 calc R
C39 C 0.85241(15) 0.4870(2) 0.17466(14) 0.0405(5) Uani 1 1 d .
H39 H 0.806269 0.527880 0.135583 0.049 Uiso 1 1 calc R

loop_
_atom_site_aniso_label
_atom_site_aniso_U_11
_atom_site_aniso_U_22
_atom_site_aniso_U_33
_atom_site_aniso_U_23
_atom_site_aniso_U_13
_atom_site_aniso_U_12
As 0.03142(11) 0.02188(11) 0.02747(11) -0.00148(7) 0.01133(8) -0.00186(7)
Si 0.0330(3) 0.0223(3) 0.0249(2) 0.00066(19) 0.0108(2) -0.0004(2)
N1 0.0330(8) 0.0225(8) 0.0268(7) 0.0001(6) 0.0119(6) -0.0023(6)
N2 0.0380(9) 0.0259(8) 0.0260(8) 0.0038(6) 0.0112(7) 0.0023(7)
N3 0.0566(12) 0.0320(10) 0.0487(11) 0.0008(9) 0.0309(10) 0.0034(9)
C1 0.0368(10) 0.0225(9) 0.0248(8) -0.0013(7) 0.0124(8) -0.0036(7)
C2 0.0376(10) 0.0273(10) 0.0298(9) -0.0017(8) 0.0129(8) -0.0019(8)
C3 0.0471(12) 0.0297(11) 0.0327(10) 0.0028(8) 0.0158(9) 0.0046(9)
C4 0.0527(13) 0.0302(11) 0.0294(10) 0.0005(8) 0.0189(9) -0.0027(9)
C5 0.0437(11) 0.0342(11) 0.0280(9) -0.0032(8) 0.0179(8) -0.0060(9)
C6 0.0369(10) 0.0287(10) 0.0263(9) -0.0031(7) 0.0146(8) -0.0032(8)
C7 0.0383(11) 0.0422(13) 0.0354(10) 0.0044(9) 0.0195(9) 0.0012(9)
C8 0.0733(17) 0.0410(14) 0.0464(13) 0.0122(11) 0.0326(13) 0.0014(12)
C9 0.0411(11) 0.0299(11) 0.0422(11) 0.0060(9) 0.0184(9) 0.0041(8)
C10 0.0308(9) 0.0268(9) 0.0260(8) 0.0014(7) 0.0118(7) -0.0025(7)
C11 0.0353(10) 0.0268(10) 0.0308(9) 0.0002(8) 0.0160(8) -0.0030(7)
C12 0.0440(12) 0.0318(11) 0.0327(10) -0.0034(8) 0.0161(9) -0.0074(9)
C13 0.0349(11) 0.0459(13) 0.0328(10) -0.0012(9) 0.0094(9) -0.0111(9)
C14 0.0333(10) 0.0428(13) 0.0342(10) 0.0063(9) 0.0122(9) 0.0018(9)
C15 0.0357(10) 0.0302(10) 0.0314(10) 0.0038(8) 0.0163(8) 0.0020(8)
C16 0.0441(12) 0.0330(12) 0.0422(12) 0.0045(9) 0.0186(10) 0.0100(9)
C17 0.0447(14) 0.0607(18) 0.0423(13) -0.0061(12) 0.0027(11) -0.0108(12)
C18 0.0429(11) 0.0264(10) 0.0387(11) -0.0050(8) 0.0177(9) 0.0004(8)
C19 0.0333(10) 0.0257(9) 0.0295(9) 0.0020(7) 0.0155(8) 0.0000(7)
C20 0.0424(11) 0.0244(10) 0.0314(9) 0.0024(8) 0.0167(9) 0.0019(8)
C21 0.0529(14) 0.0348(12) 0.0493(13) 0.0041(10) 0.0285(11) 0.0079(10)
C22 0.0688(17) 0.0330(13) 0.0556(15) 0.0043(11) 0.0321(14) 0.0171(11)
C23 0.0736(17) 0.0231(11) 0.0479(14) 0.0024(10) 0.0227(13) 0.0019(11)
C24 0.0606(15) 0.0284(12) 0.0454(13) 0.0030(9) 0.0228(12) -0.0076(10)
C25 0.0461(12) 0.0283(11) 0.0392(11) 0.0047(9) 0.0192(10) 0.0000(9)
C26 0.0342(10) 0.0294(10) 0.0262(9) -0.0031(8) 0.0118(8) -0.0036(8)
C27 0.0572(14) 0.0501(15) 0.0359(11) -0.0076(10) 0.0230(11) 0.0068(11)
C28 0.0412(12) 0.0510(15) 0.0367(11) 0.0016(10) 0.0101(10) -0.0147(10)
C29 0.0516(13) 0.0378(12) 0.0294(10) 0.0038(9) 0.0101(9) -0.0043(10)
C30 0.0374(10) 0.0381(11) 0.0245(9) 0.0074(8) 0.0110(8) 0.0060(9)
C31 0.0602(16) 0.0602(18) 0.0371(12) 0.0172(12) 0.0160(11) 0.0253(13)
C32 0.0473(14) 0.088(2) 0.0332(12) 0.0006(12) 0.0191(11) -0.0104(13)
C33 0.0569(14) 0.0496(15) 0.0269(10) 0.0044(10) 0.0082(10) -0.0034(12)
C34 0.0327(10) 0.0277(10) 0.0348(10) 0.0015(8) 0.0180(8) -0.0022(8)
C35 0.0385(11) 0.0478(14) 0.0375(11) 0.0080(10) 0.0181(9) 0.0023(10)
C36 0.0412(12) 0.0390(13) 0.0565(14) 0.0184(11) 0.0262(11) 0.0094(9)
C37 0.0634(16) 0.0352(13) 0.0643(16) 0.0043(11) 0.0437(14) -0.0002(11)
C38 0.0511(14) 0.0498(15) 0.0511(14) -0.0125(12) 0.0296(12) -0.0063(12)
C39 0.0360(11) 0.0460(14) 0.0391(11) -0.0053(10) 0.0164(9) 0.0024(9)

loop_
_atom_type_symbol
_atom_type_description
_atom_type_scat_dispersion_real
_atom_type_scat_dispersion_imag
_atom_type_scat_source
C C 0.0033 0.0016 'International Tables Vol C Tables 4.2.6.8 and 6.1.1.4'
H H 0.0000 0.0000 'International Tables Vol C Tables 4.2.6.8 and 6.1.1.4'
As As 0.0499 2.0058 'International Tables Vol C Tables 4.2.6.8 and 6.1.1.4'
N N 0.0061 0.0033 'International Tables Vol C Tables 4.2.6.8 and 6.1.1.4'
Si Si 0.0817 0.0704 'International Tables Vol C Tables 4.2.6.8 and 6.1.1.4'

loop_
_geom_angle_atom_site_label_1
_geom_angle_atom_site_label_2
_geom_angle_atom_site_label_3
_geom_angle
C1 As Si 118.96(6)
C10 As Si 100.28(6)
C10 As C1 99.72(8)
N1 Si As 99.40(6)
N1 Si C19 35.68(7)
N2 Si As 98.02(6)
N2 Si N1 71.63(8)
N2 Si C19 35.94(7)
N3 Si As 133.76(8)
N3 Si N1 117.25(10)
N3 Si N2 118.91(10)
N3 Si C19 125.52(9)
C19 Si As 100.72(5)
C19 N1 Si 90.89(12)
C19 N1 C26 130.84(17)
C26 N1 Si 137.00(13)
C19 N2 Si 90.91(12)
C19 N2 C30 129.09(18)
C30 N2 Si 135.51(14)
C34 N3 Si 161.25(18)
C2 C1 As 128.47(15)
C2 C1 C6 118.78(18)
C6 C1 As 112.43(15)
C1 C2 C3 119.32(19)
C1 C2 C9 124.50(18)
C3 C2 C9 116.18(19)
C2 C3 H3 118.7
C4 C3 C2 122.7(2)
C4 C3 H3 118.7
C3 C4 C5 117.2(2)
C3 C4 C8 122.9(2)
C5 C4 C8 119.9(2)
C4 C5 H5 118.7
C4 C5 C6 122.7(2)
C6 C5 H5 118.7
C1 C6 C7 123.33(18)
C5 C6 C1 119.24(19)
C5 C6 C7 117.42(18)
C6 C7 H7A 109.5
C6 C7 H7B 109.5
C6 C7 H7C 109.5
H7A C7 H7B 109.5
H7A C7 H7C 109.5
H7B C7 H7C 109.5
C4 C8 H8A 109.5
C4 C8 H8B 109.5
C4 C8 H8C 109.5
H8A C8 H8B 109.5
H8A C8 H8C 109.5
H8B C8 H8C 109.5
C2 C9 H9A 109.5
C2 C9 H9B 109.5
C2 C9 H9C 109.5
H9A C9 H9B 109.5
H9A C9 H9C 109.5
H9B C9 H9C 109.5
C11 C10 As 123.16(15)
C15 C10 As 117.29(15)
C15 C10 C11 119.54(18)
C10 C11 C18 123.11(18)
C12 C11 C10 118.80(19)
C12 C11 C18 118.09(19)
C11 C12 H12 118.8
C13 C12 C11 122.5(2)
C13 C12 H12 118.8
C12 C13 C14 117.9(2)
C12 C13 C17 120.7(2)
C14 C13 C17 121.4(2)
C13 C14 H14 119.0
C15 C14 C13 122.0(2)
C15 C14 H14 119.0
C10 C15 C16 123.00(19)
C14 C15 C10 119.3(2)
C14 C15 C16 117.72(19)
C15 C16 H16A 109.5
C15 C16 H16B 109.5
C15 C16 H16C 109.5
H16A C16 H16B 109.5
H16A C16 H16C 109.5
H16B C16 H16C 109.5
C13 C17 H17A 109.5
C13 C17 H17B 109.5
C13 C17 H17C 109.5
H17A C17 H17B 109.5
H17A C17 H17C 109.5
H17B C17 H17C 109.5
C11 C18 H18A 109.5
C11 C18 H18B 109.5
C11 C18 H18C 109.5
H18A C18 H18B 109.5
H18A C18 H18C 109.5
H18B C18 H18C 109.5
N1 C19 Si 53.43(10)
N1 C19 N2 106.58(17)
N1 C19 C20 126.78(18)
N2 C19 Si 53.15(10)
N2 C19 C20 126.62(18)
C20 C19 Si 178.86(15)
C21 C20 C19 121.3(2)
C21 C20 C25 120.0(2)
C25 C20 C19 118.67(19)
C20 C21 H21 120.3
C20 C21 C22 119.4(2)
C22 C21 H21 120.3
C21 C22 H22 119.7
C23 C22 C21 120.6(2)
C23 C22 H22 119.7
C22 C23 H23 120.0
C22 C23 C24 119.9(2)
C24 C23 H23 120.0
C23 C24 H24 119.8
C23 C24 C25 120.4(2)
C25 C24 H24 119.8
C20 C25 H25 120.2
C24 C25 C20 119.6(2)
C24 C25 H25 120.2
N1 C26 C27 111.79(17)
N1 C26 C28 109.99(17)
N1 C26 C29 105.77(16)
C28 C26 C27 111.5(2)
C28 C26 C29 108.21(19)
C29 C26 C27 109.39(19)
C26 C27 H27A 109.5
C26 C27 H27B 109.5
C26 C27 H27C 109.5
H27A C27 H27B 109.5
H27A C27 H27C 109.5
H27B C27 H27C 109.5
C26 C28 H28A 109.5
C26 C28 H28B 109.5
C26 C28 H28C 109.5
H28A C28 H28B 109.5
H28A C28 H28C 109.5
H28B C28 H28C 109.5
C26 C29 H29A 109.5
C26 C29 H29B 109.5
C26 C29 H29C 109.5
H29A C29 H29B 109.5
H29A C29 H29C 109.5
H29B C29 H29C 109.5
N2 C30 C31 111.42(18)
N2 C30 C32 110.20(18)
N2 C30 C33 106.71(17)
C31 C30 C33 107.9(2)
C32 C30 C31 111.3(2)
C32 C30 C33 109.1(2)
C30 C31 H31A 109.5
C30 C31 H31B 109.5
C30 C31 H31C 109.5
H31A C31 H31B 109.5
H31A C31 H31C 109.5
H31B C31 H31C 109.5
C30 C32 H32A 109.5
C30 C32 H32B 109.5
C30 C32 H32C 109.5
H32A C32 H32B 109.5
H32A C32 H32C 109.5
H32B C32 H32C 109.5
C30 C33 H33A 109.5
C30 C33 H33B 109.5
C30 C33 H33C 109.5
H33A C33 H33B 109.5
H33A C33 H33C 109.5
H33B C33 H33C 109.5
N3 C34 C35 122.9(2)
N3 C34 C39 121.6(2)
C35 C34 C39 115.5(2)
C34 C35 H35 119.5
C36 C35 C34 121.0(2)
C36 C35 H35 119.5
C35 C36 H36 119.3
C37 C36 C35 121.4(2)
C37 C36 H36 119.3
C36 C37 H37 120.5
C36 C37 C38 119.0(2)
C38 C37 H37 120.5
C37 C38 H38 119.5
C37 C38 C39 120.9(2)
C39 C38 H38 119.5
C34 C39 H39 118.9
C38 C39 C34 122.2(2)
C38 C39 H39 118.9

loop_
_geom_bond_atom_site_label_1
_geom_bond_atom_site_label_2
_geom_bond_distance
As Si 2.3948(6)
As C1 1.9907(19)
As C10 1.9771(19)
Si N1 1.8395(17)
Si N2 1.8328(18)
Si N3 1.570(2)
Si C19 2.290(2)
N1 C19 1.336(2)
N1 C26 1.483(2)
N2 C19 1.344(3)
N2 C30 1.494(2)
N3 C34 1.351(3)
C1 C2 1.399(3)
C1 C6 1.415(3)
C2 C3 1.405(3)
C2 C9 1.509(3)
C3 H3 0.9500
C3 C4 1.373(3)
C4 C5 1.389(3)
C4 C8 1.510(3)
C5 H5 0.9500
C5 C6 1.390(3)
C6 C7 1.511(3)
C7 H7A 0.9800
C7 H7B 0.9800
C7 H7C 0.9800
C8 H8A 0.9800
C8 H8B 0.9800
C8 H8C 0.9800
C9 H9A 0.9800
C9 H9B 0.9800
C9 H9C 0.9800
C10 C11 1.410(3)
C10 C15 1.409(3)
C11 C12 1.391(3)
C11 C18 1.505(3)
C12 H12 0.9500
C12 C13 1.387(3)
C13 C14 1.391(3)
C13 C17 1.512(3)
C14 H14 0.9500
C14 C15 1.390(3)
C15 C16 1.513(3)
C16 H16A 0.9800
C16 H16B 0.9800
C16 H16C 0.9800
C17 H17A 0.9800
C17 H17B 0.9800
C17 H17C 0.9800
C18 H18A 0.9800
C18 H18B 0.9800
C18 H18C 0.9800
C19 C20 1.487(3)
C20 C21 1.388(3)
C20 C25 1.392(3)
C21 H21 0.9500
C21 C22 1.392(4)
C22 H22 0.9500
C22 C23 1.374(4)
C23 H23 0.9500
C23 C24 1.378(4)
C24 H24 0.9500
C24 C25 1.387(3)
C25 H25 0.9500
C26 C27 1.527(3)
C26 C28 1.526(3)
C26 C29 1.526(3)
C27 H27A 0.9800
C27 H27B 0.9800
C27 H27C 0.9800
C28 H28A 0.9800
C28 H28B 0.9800
C28 H28C 0.9800
C29 H29A 0.9800
C29 H29B 0.9800
C29 H29C 0.9800
C30 C31 1.521(3)
C30 C32 1.513(3)
C30 C33 1.530(3)
C31 H31A 0.9800
C31 H31B 0.9800
C31 H31C 0.9800
C32 H32A 0.9800
C32 H32B 0.9800
C32 H32C 0.9800
C33 H33A 0.9800
C33 H33B 0.9800
C33 H33C 0.9800
C34 C35 1.407(3)
C34 C39 1.410(3)
C35 H35 0.9500
C35 C36 1.403(3)
C36 H36 0.9500
C36 C37 1.362(4)
C37 H37 0.9500
C37 C38 1.365(4)
C38 H38 0.9500
C38 C39 1.384(3)
C39 H39 0.9500
